data_4062083
loop_
_publ_author_name
'Duran, Josep'
'Brugat, N\'uria'
'Polo, Alfonso'
'Real, Julio'
'Fontrodona, Xavier'
'Benet-Buchholz, Jordi'

_publ_section_title
;
Synthesis and characterization of a new chiral phosphinothiol ligand derived
 from (-)-menthone and its palladium(II) and platinum(II) complexes
;
_journal_name_full Organometallics
_journal_year 2003
_chemical_formula_sum 'C46.5 H61 Cl P2 Pd S2'
_chemical_formula_weight 887.86
_space_group_IT_number 5
_symmetry_cell_setting monoclinic
_symmetry_space_group_name_Hall 'C 2y'
_symmetry_space_group_name_H-M 'C 1 2 1'
_cell_angle_alpha 90.00
_cell_angle_beta 90.216(3)
_cell_angle_gamma 90.00
_cell_formula_units_Z 4
_cell_length_a 22.9498(11)
_cell_length_b 9.5115(4)
_cell_length_c 20.3401(8)
_cell_measurement_temperature 153(2)
_cell_volume 4439.9(3)
_diffrn_ambient_temperature 153(2)
_exptl_crystal_density_diffrn 1.328
_cod_depositor_comments
;
The following automatic conversions were performed:
'_symmetry_cell_setting' value 'Monoclinic' changed to 'monoclinic'
according to '/home/saulius/struct/CIF-dictionaries/cif_core.dic'
dictionary named 'cif_core.dic' version 2.4.1 from 2010-06-29.

Automatic conversion script
Id: cif_fix_enum 1527 2010-12-29 10:47:43Z saulius 
;
_cod_original_sg_symbol_H-M 'C 2'
_cod_original_formula_sum 'C46.50 H61 Cl P2 Pd S2'
_cod_database_code 4062083

loop_
_symmetry_equiv_pos_as_xyz
'x, y, z'
'-x, y, -z'
'x+1/2, y+1/2, z'
'-x+1/2, y+1/2, -z'

loop_
_atom_site_label
_atom_site_type_symbol
_atom_site_fract_x
_atom_site_fract_y
_atom_site_fract_z
_atom_site_U_iso_or_equiv
_atom_site_adp_type
_atom_site_occupancy
_atom_site_symmetry_multiplicity
_atom_site_calc_flag
_atom_site_refinement_flags
_atom_site_disorder_assembly
_atom_site_disorder_group
Pd1 Pd 0.085717(14) 0.87338(4) 0.245759(17) 0.01805(7) Uani 1 1 d . A .
S1 S 0.13754(6) 0.93378(17) 0.15271(6) 0.0280(3) Uani 1 1 d . A .
P1 P 0.15765(5) 0.98271(12) 0.30313(6) 0.0153(2) Uani 1 1 d . . .
C1 C 0.1369(2) 1.1512(5) 0.3357(2) 0.0196(9) Uani 1 1 d . A .
Cl1L Cl 0.05901(11) 1.1288(3) 0.52669(11) 0.0562(5) Uani 1 1 d . . .
C1L C 0.0000 1.0237(12) 0.5000 0.049(3) Uani 1 2 d S . .
H1LA H -0.0125 0.9645 0.5355 0.059 Uiso 1 1 d R . .
P2 P 0.01229(5) 0.76789(11) 0.18765(6) 0.0142(2) Uani 1 1 d . . .
S2 S 0.03470(5) 0.80505(14) 0.33957(6) 0.0211(2) Uani 1 1 d . . .
C2 C 0.0785(3) 1.1948(7) 0.3331(3) 0.0319(12) Uani 1 1 d . . .
H2A H 0.0493 1.1315 0.3182 0.10(4) Uiso 1 1 calc R A .
C3 C 0.0631(3) 1.3310(7) 0.3525(4) 0.0417(15) Uani 1 1 d . A .
H3A H 0.0237 1.3609 0.3496 0.050 Uiso 1 1 calc R . .
C4 C 0.1045(4) 1.4201(8) 0.3755(4) 0.0432(16) Uani 1 1 d . . .
H4A H 0.0935 1.5115 0.3896 0.05(3) Uiso 1 1 calc R A .
C5 C 0.1624(3) 1.3809(9) 0.3789(3) 0.0406(13) Uani 1 1 d . A .
H5A H 0.1909 1.4454 0.3945 0.05(2) Uiso 1 1 calc R . .
C6 C 0.1785(3) 1.2479(6) 0.3596(3) 0.0281(11) Uani 1 1 d . . .
H6A H 0.2183 1.2207 0.3625 0.016(14) Uiso 1 1 calc R A .
C7 C 0.1913(3) 0.8977(8) 0.3715(3) 0.014(3) Uiso 0.479(12) 1 d PG A 1
C8 C 0.1641(3) 0.9123(8) 0.4321(3) 0.023(2) Uiso 0.479(12) 1 d PG A 1
H8A H 0.1308 0.9708 0.4362 0.028 Uiso 0.479(12) 1 calc PR A 1
C9 C 0.1858(4) 0.8413(9) 0.4867(3) 0.033(3) Uiso 0.479(12) 1 d PG A 1
H9A H 0.1672 0.8513 0.5281 0.040 Uiso 0.479(12) 1 calc PR A 1
C10 C 0.2346(4) 0.7557(10) 0.4807(4) 0.039(3) Uiso 0.479(12) 1 d PG A 1
H10A H 0.2494 0.7072 0.5180 0.047 Uiso 0.479(12) 1 calc PR A 1
C11 C 0.2617(3) 0.7411(10) 0.4201(5) 0.043(3) Uiso 0.479(12) 1 d PG A 1
H11A H 0.2950 0.6826 0.4160 0.052 Uiso 0.479(12) 1 calc PR A 1
C12 C 0.2400(3) 0.8121(10) 0.3655(3) 0.030(2) Uiso 0.479(12) 1 d PG A 1
H12A H 0.2586 0.8022 0.3241 0.036 Uiso 0.479(12) 1 calc PR A 1
C7' C 0.1913(3) 0.8842(8) 0.3728(3) 0.022(3) Uiso 0.521(12) 1 d PG A 2
C8' C 0.1860(3) 0.9338(7) 0.4368(3) 0.030(2) Uiso 0.521(12) 1 d PG A 2
H8A' H 0.1634 1.0153 0.4454 0.036 Uiso 0.521(12) 1 calc PR A 2
C9' C 0.2137(4) 0.8640(9) 0.4881(3) 0.035(2) Uiso 0.521(12) 1 d PG A 2
H9A' H 0.2101 0.8979 0.5318 0.042 Uiso 0.521(12) 1 calc PR A 2
C10' C 0.2468(4) 0.7446(9) 0.4755(3) 0.036(3) Uiso 0.521(12) 1 d PG A 2
H10' H 0.2657 0.6969 0.5106 0.044 Uiso 0.521(12) 1 calc PR A 2
C11' C 0.2521(3) 0.6951(8) 0.4115(4) 0.029(2) Uiso 0.521(12) 1 d PG A 2
H11' H 0.2747 0.6135 0.4029 0.035 Uiso 0.521(12) 1 calc PR A 2
C12' C 0.2244(3) 0.7648(8) 0.3601(3) 0.024(2) Uiso 0.521(12) 1 d PG A 2
H12' H 0.2280 0.7310 0.3164 0.029 Uiso 0.521(12) 1 calc PR A 2
C13 C 0.2181(2) 1.0150(6) 0.2459(2) 0.0208(9) Uani 1 1 d . A .
H13A H 0.2431 1.0911 0.2634 0.025 Uiso 1 1 calc R . .
H13B H 0.2421 0.9290 0.2421 0.025 Uiso 1 1 calc R . .
C14 C 0.1955(2) 1.0565(5) 0.1782(3) 0.0205(9) Uani 1 1 d . . .
C15 C 0.2437(2) 1.0506(7) 0.1248(3) 0.0275(11) Uani 1 1 d . A .
H15A H 0.2234 1.0700 0.0822 0.024(17) Uiso 1 1 calc R . .
C16 C 0.2876(3) 1.1688(8) 0.1333(3) 0.0352(13) Uani 1 1 d . . .
H16A H 0.3100 1.1523 0.1743 0.05(3) Uiso 1 1 calc R A .
H16B H 0.3154 1.1659 0.0962 0.10(4) Uiso 1 1 calc R . .
C17 C 0.2606(3) 1.3142(8) 0.1364(3) 0.0395(15) Uani 1 1 d . A .
H17A H 0.2425 1.3365 0.0934 0.03(2) Uiso 1 1 calc R . .
H17B H 0.2916 1.3844 0.1448 0.039(19) Uiso 1 1 calc R . .
C18 C 0.2146(3) 1.3249(7) 0.1901(3) 0.0348(13) Uani 1 1 d . . .
H18A H 0.2340 1.3074 0.2334 0.042 Uiso 1 1 calc R A .
C19 C 0.1701(3) 1.2083(7) 0.1784(3) 0.0294(11) Uani 1 1 d . A .
H19A H 0.1506 1.2253 0.1356 0.023(16) Uiso 1 1 calc R . .
H19B H 0.1399 1.2142 0.2130 0.05(3) Uiso 1 1 calc R . .
C20 C 0.2728(3) 0.9040(6) 0.1164(3) 0.0309(12) Uani 1 1 d . . .
H20A H 0.2475 0.8329 0.1385 0.04(2) Uiso 1 1 calc R A .
C21 C 0.2749(4) 0.8680(15) 0.0439(4) 0.065(2) Uani 1 1 d . A .
H21A H 0.2888 0.7713 0.0385 0.06(3) Uiso 1 1 calc R . .
H21B H 0.3015 0.9326 0.0215 0.04(2) Uiso 1 1 calc R . .
H21C H 0.2358 0.8769 0.0248 0.07(3) Uiso 1 1 calc R . .
C22 C 0.3338(3) 0.8914(12) 0.1455(4) 0.052(2) Uani 1 1 d . A .
H22A H 0.3321 0.9065 0.1931 0.078 Uiso 1 1 calc R . .
H22B H 0.3592 0.9623 0.1256 0.078 Uiso 1 1 calc R . .
H22C H 0.3493 0.7974 0.1365 0.078 Uiso 1 1 calc R . .
C23 C 0.1871(4) 1.4637(9) 0.1924(4) 0.055(2) Uani 1 1 d . A .
H23A H 0.2164 1.5345 0.2042 0.083 Uiso 1 1 calc R . .
H23B H 0.1561 1.4634 0.2253 0.083 Uiso 1 1 calc R . .
H23C H 0.1705 1.4862 0.1492 0.083 Uiso 1 1 calc R . .
C24 C 0.0322(2) 0.6157(5) 0.1376(3) 0.0220(9) Uani 1 1 d . A .
C25 C 0.0277(3) 0.4797(6) 0.1584(4) 0.0410(16) Uani 1 1 d . . .
H25A H 0.0122 0.4601 0.2007 0.06(3) Uiso 1 1 calc R A .
C26 C 0.0456(3) 0.3689(9) 0.1178(5) 0.060(2) Uani 1 1 d . A .
H26A H 0.0420 0.2743 0.1322 0.11(5) Uiso 1 1 calc R . .
C27 C 0.0682(3) 0.3980(8) 0.0577(4) 0.054(2) Uani 1 1 d . . .
H27A H 0.0803 0.3230 0.0301 0.11(5) Uiso 1 1 calc R A .
C28 C 0.0739(5) 0.5328(9) 0.0366(4) 0.063(3) Uani 1 1 d . A .
H28A H 0.0901 0.5522 -0.0054 0.12(5) Uiso 1 1 calc R . .
C29 C 0.0557(4) 0.6416(9) 0.0768(3) 0.051(2) Uani 1 1 d . . .
H29A H 0.0596 0.7359 0.0621 0.062 Uiso 1 1 calc R A .
C30 C -0.02904(17) 0.8723(7) 0.1285(2) 0.0188(7) Uani 1 1 d . A .
C31 C -0.0738(2) 0.8109(6) 0.0930(3) 0.0256(10) Uani 1 1 d . . .
H31A H -0.0832 0.7149 0.1003 0.11(5) Uiso 1 1 calc R A .
C32 C -0.1050(2) 0.8873(8) 0.0472(3) 0.0331(12) Uani 1 1 d . A .
H32A H -0.1355 0.8432 0.0232 0.05(2) Uiso 1 1 calc R . .
C33 C -0.0926(3) 1.0252(7) 0.0360(4) 0.0412(16) Uani 1 1 d . . .
H33A H -0.1135 1.0770 0.0038 0.032(19) Uiso 1 1 calc R A .
C34 C -0.0486(4) 1.0886(8) 0.0728(5) 0.069(3) Uani 1 1 d . A .
H34A H -0.0401 1.1853 0.0661 0.083 Uiso 1 1 calc R . .
C35 C -0.0173(3) 1.0140(7) 0.1187(4) 0.0461(19) Uani 1 1 d . . .
H35A H 0.0124 1.0592 0.1436 0.09(4) Uiso 1 1 calc R A .
C36 C -0.0408(2) 0.7036(6) 0.2468(3) 0.0219(9) Uani 1 1 d . A .
H36A H -0.0801 0.7037 0.2264 0.025(17) Uiso 1 1 calc R . .
H36B H -0.0312 0.6056 0.2590 0.025(17) Uiso 1 1 calc R . .
C37 C -0.0414(2) 0.7962(6) 0.3091(2) 0.0202(9) Uani 1 1 d . A .
C38 C -0.0808(2) 0.7342(6) 0.3638(3) 0.0240(10) Uani 1 1 d . . .
H38A H -0.0756 0.7977 0.4026 0.05(2) Uiso 1 1 calc R A .
C39 C -0.1458(2) 0.7464(6) 0.3444(3) 0.0289(11) Uani 1 1 d . A .
H39A H -0.1533 0.6876 0.3051 0.05(3) Uiso 1 1 calc R . .
H39B H -0.1701 0.7102 0.3807 0.025(17) Uiso 1 1 calc R . .
C40 C -0.1632(2) 0.8986(7) 0.3295(3) 0.0308(13) Uani 1 1 d . . .
H40A H -0.2048 0.9019 0.3166 0.037 Uiso 1 1 calc R A .
H40B H -0.1581 0.9566 0.3695 0.037 Uiso 1 1 calc R . .
C41 C -0.1260(2) 0.9589(6) 0.2740(3) 0.0280(11) Uani 1 1 d . A .
H41A H -0.1331 0.9030 0.2331 0.05(2) Uiso 1 1 calc R . .
C42 C -0.0617(2) 0.9458(5) 0.2935(3) 0.0198(9) Uani 1 1 d . . .
H42A H -0.0376 0.9831 0.2572 0.04(2) Uiso 1 1 calc R A .
H42B H -0.0545 1.0056 0.3325 0.015(14) Uiso 1 1 calc R . .
C43 C -0.0655(3) 0.5849(6) 0.3889(3) 0.0295(11) Uani 1 1 d . A .
H43A H -0.0228 0.5708 0.3821 0.029(18) Uiso 1 1 calc R . .
C44 C -0.0971(3) 0.4633(8) 0.3544(4) 0.0430(16) Uani 1 1 d . . .
H44A H -0.0917 0.4712 0.3068 0.06(3) Uiso 1 1 calc R A .
H44B H -0.1388 0.4675 0.3646 0.032(19) Uiso 1 1 calc R . .
H44C H -0.0811 0.3737 0.3698 0.06(2) Uiso 1 1 calc R . .
C45 C -0.0769(4) 0.5733(10) 0.4627(4) 0.0476(18) Uani 1 1 d . . .
H45A H -0.0577 0.6515 0.4855 0.08(4) Uiso 1 1 calc R A .
H45B H -0.0612 0.4840 0.4791 0.13(5) Uiso 1 1 calc R . .
H45C H -0.1189 0.5770 0.4707 0.05(2) Uiso 1 1 calc R . .
C46 C -0.1413(3) 1.1102(8) 0.2610(4) 0.0432(16) Uani 1 1 d . . .
H46A H -0.1162 1.1471 0.2261 0.04(2) Uiso 1 1 calc R A .
H46B H -0.1354 1.1653 0.3012 0.04(2) Uiso 1 1 calc R . .
H46C H -0.1821 1.1168 0.2472 0.07(3) Uiso 1 1 calc R . .

loop_
_atom_site_aniso_label
_atom_site_aniso_U_11
_atom_site_aniso_U_22
_atom_site_aniso_U_33
_atom_site_aniso_U_23
_atom_site_aniso_U_13
_atom_site_aniso_U_12
Pd1 0.01543(12) 0.02343(14) 0.01528(12) -0.00072(13) -0.00177(9) -0.00194(13)
S1 0.0237(6) 0.0446(8) 0.0157(5) -0.0016(5) -0.0014(4) -0.0140(5)
P1 0.0147(5) 0.0169(5) 0.0145(5) -0.0013(4) -0.0012(4) -0.0014(4)
C1 0.025(2) 0.017(2) 0.017(2) -0.0008(16) -0.0015(16) 0.0000(17)
Cl1L 0.0645(12) 0.0554(12) 0.0487(11) -0.0105(9) -0.0035(9) 0.0006(10)
C1L 0.072(7) 0.035(5) 0.041(5) 0.000 -0.005(5) 0.000
P2 0.0169(5) 0.0104(5) 0.0154(5) 0.0007(4) -0.0018(4) -0.0015(4)
S2 0.0188(5) 0.0275(6) 0.0171(5) 0.0029(4) -0.0024(4) -0.0005(4)
C2 0.027(3) 0.032(3) 0.036(3) -0.004(2) 0.000(2) 0.003(2)
C3 0.040(3) 0.039(3) 0.046(4) -0.006(3) 0.002(3) 0.017(3)
C4 0.058(4) 0.031(3) 0.040(4) -0.005(3) 0.005(3) 0.007(3)
C5 0.051(3) 0.034(3) 0.037(3) -0.006(3) -0.009(2) -0.002(3)
C6 0.029(2) 0.029(3) 0.026(2) -0.008(2) -0.003(2) -0.001(2)
C13 0.0179(19) 0.029(2) 0.016(2) 0.0013(18) -0.0035(16) -0.0039(17)
C14 0.022(2) 0.019(2) 0.020(2) 0.0065(17) -0.0023(16) -0.0035(17)
C15 0.020(2) 0.044(3) 0.018(2) 0.003(2) -0.0006(17) -0.010(2)
C16 0.028(3) 0.052(4) 0.026(3) 0.008(3) 0.002(2) -0.011(2)
C17 0.041(3) 0.049(4) 0.029(3) 0.013(3) -0.002(2) -0.015(3)
C18 0.040(3) 0.040(3) 0.025(3) 0.008(2) -0.005(2) -0.004(2)
C19 0.030(3) 0.033(3) 0.025(3) 0.009(2) -0.004(2) 0.000(2)
C20 0.030(2) 0.036(3) 0.026(2) -0.003(2) 0.004(2) 0.001(2)
C21 0.056(4) 0.102(7) 0.037(3) -0.031(5) 0.005(3) 0.017(6)
C22 0.040(3) 0.074(6) 0.043(4) 0.008(4) -0.004(3) 0.008(4)
C23 0.063(5) 0.049(4) 0.054(5) -0.015(4) -0.011(4) 0.034(4)
C24 0.024(2) 0.015(2) 0.028(2) -0.0062(18) -0.0049(18) 0.0018(16)
C25 0.039(3) 0.015(2) 0.068(5) 0.002(3) 0.014(3) 0.002(2)
C26 0.040(3) 0.024(3) 0.115(7) -0.028(5) -0.006(4) -0.001(3)
C27 0.059(4) 0.041(4) 0.060(4) -0.030(3) -0.029(4) 0.027(3)
C28 0.107(7) 0.055(4) 0.029(3) -0.013(3) -0.007(4) 0.053(5)
C29 0.082(5) 0.050(4) 0.022(3) 0.000(3) 0.005(3) 0.035(4)
C30 0.0194(16) 0.0197(17) 0.0172(17) 0.002(2) -0.0011(13) -0.007(2)
C31 0.026(2) 0.020(2) 0.031(3) 0.0021(19) -0.0133(19) -0.0025(18)
C32 0.027(2) 0.040(3) 0.032(2) 0.011(3) -0.0126(19) 0.002(3)
C33 0.038(3) 0.041(3) 0.045(4) 0.026(3) -0.017(3) -0.006(3)
C34 0.077(5) 0.030(3) 0.101(7) 0.041(4) -0.060(5) -0.027(3)
C35 0.054(4) 0.026(3) 0.058(4) 0.025(3) -0.034(3) -0.022(3)
C36 0.020(2) 0.023(2) 0.023(2) -0.0013(18) 0.0014(17) -0.0067(18)
C37 0.018(2) 0.026(2) 0.017(2) 0.0025(17) -0.0016(16) 0.0003(17)
C38 0.019(2) 0.032(3) 0.022(2) 0.0060(19) 0.0029(17) -0.0037(18)
C39 0.021(2) 0.035(3) 0.031(3) 0.003(2) 0.0017(19) -0.005(2)
C40 0.0178(19) 0.043(4) 0.032(3) 0.000(2) 0.0029(18) -0.003(2)
C41 0.023(2) 0.032(3) 0.029(3) 0.004(2) -0.0019(19) 0.006(2)
C42 0.022(2) 0.0139(19) 0.024(2) 0.0009(16) 0.0001(17) 0.0022(16)
C43 0.028(2) 0.027(3) 0.033(3) 0.010(2) 0.002(2) -0.005(2)
C44 0.049(4) 0.037(3) 0.043(4) 0.014(3) 0.002(3) -0.007(3)
C45 0.049(4) 0.060(5) 0.034(3) 0.020(3) 0.000(3) -0.006(4)
C46 0.039(3) 0.032(3) 0.059(5) 0.013(3) 0.003(3) 0.008(3)

loop_
_geom_bond_atom_site_label_1
_geom_bond_atom_site_label_2
_geom_bond_distance
_geom_bond_site_symmetry_2
_geom_bond_publ_flag
Pd1 P1 2.2702(12) . ?
Pd1 P2 2.2866(12) . ?
Pd1 S1 2.3116(14) . ?
Pd1 S2 2.3347(13) . ?
S1 C14 1.843(5) . ?
P1 C7 1.782(6) . ?
P1 C1 1.799(5) . ?
P1 C13 1.840(5) . ?
P1 C7' 1.864(6) . ?
C1 C2 1.404(8) . ?
C1 C6 1.410(7) . ?
Cl1L C1L 1.767(7) . ?
C1L Cl1L 1.767(7) 2_556 ?
P2 C36 1.821(5) . ?
P2 C30 1.823(5) . ?
P2 C24 1.829(5) . ?
S2 C37 1.853(5) . ?
C2 C3 1.400(9) . ?
C3 C4 1.355(11) . ?
C4 C5 1.382(10) . ?
C5 C6 1.376(10) . ?
C7 C8 1.3900 . ?
C7 C12 1.3900 . ?
C8 C9 1.3900 . ?
C9 C10 1.3900 . ?
C10 C11 1.3900 . ?
C11 C12 1.3900 . ?
C7' C8' 1.3900 . ?
C7' C12' 1.3900 . ?
C8' C9' 1.3900 . ?
C9' C10' 1.3900 . ?
C10' C11' 1.3900 . ?
C11' C12' 1.3900 . ?
C13 C14 1.521(7) . ?
C14 C15 1.556(7) . ?
C14 C19 1.557(8) . ?
C15 C16 1.519(8) . ?
C15 C20 1.555(9) . ?
C16 C17 1.517(11) . ?
C17 C18 1.526(10) . ?
C18 C23 1.465(10) . ?
C18 C19 1.525(9) . ?
C20 C21 1.515(9) . ?
C20 C22 1.522(9) . ?
C24 C25 1.365(8) . ?
C24 C29 1.373(9) . ?
C25 C26 1.402(10) . ?
C26 C27 1.358(14) . ?
C27 C28 1.359(13) . ?
C28 C29 1.385(10) . ?
C30 C31 1.384(6) . ?
C30 C35 1.389(8) . ?
C31 C32 1.379(7) . ?
C32 C33 1.361(10) . ?
C33 C34 1.392(10) . ?
C34 C35 1.373(9) . ?
C36 C37 1.545(7) . ?
C37 C42 1.530(7) . ?
C37 C38 1.552(7) . ?
C38 C39 1.545(7) . ?
C38 C43 1.549(8) . ?
C39 C40 1.532(9) . ?
C40 C41 1.528(8) . ?
C41 C46 1.505(9) . ?
C41 C42 1.532(7) . ?
C43 C45 1.528(10) . ?
C43 C44 1.534(10) . ?
